data_2200141
loop_
_publ_author_name
'Vasuki, G.'
'Parthasarathi, V.'
'Ramamurthi, K.'
'Singh, R. M'
'Srivastava, Ambika'

_publ_section_title
;
 2-Phenyl-4-(<i>p</i>-toluidinomethylene)-5-oxazolone
;
_journal_issue 2
_journal_name_full 'Acta Crystallographica Section E'
_journal_page_first o120
_journal_page_last o121
_journal_paper_doi 10.1107/S160053680100109X
_journal_volume 57
_journal_year 2001
_chemical_formula_moiety 'C17 H14 N2 O2'
_chemical_formula_sum 'C17 H14 N2 O2'
_chemical_formula_weight 278.30
_chemical_name_systematic
;
 4-(p-toluidinomethylene)-2-phenyl-2-oxazolin-5-one
;
_space_group_IT_number 14
_symmetry_cell_setting monoclinic
_symmetry_space_group_name_Hall '-P 2yab'
_symmetry_space_group_name_H-M 'P 1 21/a 1'
_audit_creation_method SHELXL-97
_cell_angle_alpha 90.00
_cell_angle_beta 110.95(8)
_cell_angle_gamma 90.00
_cell_formula_units_Z 8
_cell_length_a 19.457(2)
_cell_length_b 6.4420(10)
_cell_length_c 24.6190(10)
_cell_measurement_reflns_used 25
_cell_measurement_temperature 293(2)
_cell_measurement_theta_max 35
_cell_measurement_theta_min 25
_cell_volume 2881.8(16)
_computing_cell_refinement 'CAD-4 Software'
_computing_data_collection 'CAD-4 Software (Enraf-Nonius, 1994)'
_computing_data_reduction 'MolEN (Fair, 1990)'
_computing_molecular_graphics 'ZORTEP (Zsolnai, 1997)'
_computing_publication_material SHELXL97
_computing_structure_refinement 'SHELXL97 (Sheldrick, 1997)'
_computing_structure_solution 'SHELXS97 (Sheldrick, 1997)'
_diffrn_ambient_temperature 293(2)
_diffrn_measurement_device_type 'Enraf-Nonius CAD-4'
_diffrn_measurement_method \w-2\q
_diffrn_radiation_monochromator graphite
_diffrn_radiation_source 'fine-focus sealed tube'
_diffrn_radiation_type 'Cu K\a'
_diffrn_radiation_wavelength 1.54180
_diffrn_reflns_av_R_equivalents .014
_diffrn_reflns_av_sigmaI/netI .011
_diffrn_reflns_limit_h_max 21
_diffrn_reflns_limit_h_min -22
_diffrn_reflns_limit_k_max 7
_diffrn_reflns_limit_k_min 0
_diffrn_reflns_limit_l_max 29
_diffrn_reflns_limit_l_min 0
_diffrn_reflns_number 5422
_diffrn_reflns_theta_full 67.97
_diffrn_reflns_theta_max 67.98
_diffrn_reflns_theta_min 3.85
_diffrn_standards_decay_% 0
_diffrn_standards_interval_time 120
_diffrn_standards_number 2
_exptl_absorpt_coefficient_mu .692
_exptl_absorpt_correction_T_max .999
_exptl_absorpt_correction_T_min .977
_exptl_absorpt_correction_type '\y scan'
_exptl_absorpt_process_details '(North et al., 1968)'
_exptl_crystal_colour green
_exptl_crystal_density_diffrn 1.283
_exptl_crystal_density_method 'not measured'
_exptl_crystal_description plate
_exptl_crystal_F_000 1168
_exptl_crystal_size_max .3
_exptl_crystal_size_mid .15
_exptl_crystal_size_min .1
_refine_diff_density_max .25
_refine_diff_density_min -.17
_refine_ls_extinction_coef .00160(10)
_refine_ls_extinction_method SHELXL97
_refine_ls_goodness_of_fit_ref 1.06
_refine_ls_hydrogen_treatment constr
_refine_ls_matrix_type full
_refine_ls_number_parameters 380
_refine_ls_number_reflns 5130
_refine_ls_number_restraints 0
_refine_ls_restrained_S_all 1.06
_refine_ls_R_factor_all .050
_refine_ls_R_factor_gt .044
_refine_ls_shift/su_max .001
_refine_ls_shift/su_mean .000
_refine_ls_structure_factor_coef Fsqd
_refine_ls_weighting_details 'w = 1/[\s^2^(Fo^2^)+(0.0634P)^2^+0.9752P] where P = (Fo^2^+2Fc^2^)/3'
_refine_ls_weighting_scheme calc
_refine_ls_wR_factor_ref .125
_reflns_number_gt 4460
_reflns_number_total 5130
_reflns_threshold_expression I>2\s(I)
_cod_data_source_file ci6003.cif
_cod_data_source_block I
_cod_original_cell_volume 2882.1(5)
_cod_original_sg_symbol_H-M 'P 21/a'
_cod_database_code 2200141
_cod_database_fobs_code 2200141

loop_
_symmetry_equiv_pos_as_xyz
'x, y, z'
'-x+1/2, y+1/2, -z'
'-x, -y, -z'
'x-1/2, -y-1/2, z'

loop_
_atom_site_label
_atom_site_fract_x
_atom_site_fract_y
_atom_site_fract_z
_atom_site_U_iso_or_equiv
_atom_site_adp_type
_atom_site_calc_flag
_atom_site_refinement_flags
_atom_site_occupancy
_atom_site_disorder_assembly
_atom_site_disorder_group
_atom_site_type_symbol
O1 .43879(6) .27315(18) .38929(5) .0533(3) Uani d . 1 . . O
N3 .47554(7) .6043(2) .40946(6) .0472(3) Uani d . 1 . . N
N7 .61569(8) .7326(2) .49721(6) .0498(4) Uani d . 1 . . N
O5 .53821(9) .0981(2) .44839(8) .0928(6) Uani d . 1 . . O
C2 .42435(9) .4823(3) .37932(7) .0426(4) Uani d . 1 . . C
C4 .53157(9) .4731(3) .44386(7) .0463(4) Uani d . 1 . . C
C5 .50944(10) .2635(3) .43137(9) .0555(4) Uani d . 1 . . C
C6 .59694(9) .5355(3) .48394(7) .0473(4) Uani d . 1 . . C
C8 .68379(9) .8018(3) .53787(7) .0470(4) Uani d . 1 . . C
C9 .68608(10) .9963(3) .56300(8) .0544(4) Uani d . 1 . . C
C10 .75212(11) 1.0679(3) .60274(8) .0615(5) Uani d . 1 . . C
C11 .81564(11) .9500(4) .61962(8) .0654(6) Uani d . 1 . . C
C12 .81179(10) .7566(4) .59401(9) .0678(6) Uani d . 1 . . C
C13 .74677(10) .6835(3) .55276(8) .0568(5) Uani d . 1 . . C
C14 .88665(13) 1.0293(5) .66413(11) .1000(9) Uani d . 1 . . C
H14A .8787 1.1648 .6770 .150 Uiso calc R 1 . . H
H14B .9237 1.0371 .6469 .150 Uiso calc R 1 . . H
H14C .9026 .9363 .6967 .150 Uiso calc R 1 . . H
C15 .35400(9) .5370(3) .33492(7) .0431(4) Uani d . 1 . . C
C16 .29725(10) .3927(3) .31555(7) .0528(4) Uani d . 1 . . C
C17 .23185(10) .4470(3) .27260(8) .0631(5) Uani d . 1 . . C
C18 .22251(10) .6428(4) .24812(8) .0626(5) Uani d . 1 . . C
C19 .27832(11) .7864(3) .26766(8) .0609(5) Uani d . 1 . . C
C20 .34405(10) .7358(3) .31125(8) .0522(4) Uani d . 1 . . C
H6 .6355 .4279 .5070 .051 Uiso d . 1 . . H
H7 .5814 .8343 .4755 .052 Uiso d . 1 . . H
H9 .6374 1.0882 .5532 .059 Uiso d . 1 . . H
H10 .7482 1.2030 .6221 .065 Uiso d . 1 . . H
H12 .8530 .6650 .6030 .074 Uiso d . 1 . . H
H13 .7467 .5579 .5328 .061 Uiso d . 1 . . H
H16 .3034 .2459 .3329 .059 Uiso d . 1 . . H
H17 .1936 .3480 .2574 .066 Uiso d . 1 . . H
H18 .1781 .6799 .2179 .068 Uiso d . 1 . . H
H19 .2718 .9312 .2490 .066 Uiso d . 1 . . H
H20 .3852 .8373 .3265 .055 Uiso d . 1 . . H
O1A .57198(6) .49562(18) .14322(5) .0500(3) Uani d . 1 . . O
N3A .60747(7) .1633(2) .14250(6) .0427(3) Uani d . 1 . . N
O5A .64575(8) .6621(2) .10399(7) .0711(4) Uani d . 1 . . O
N7A .72455(7) .0257(2) .10218(6) .0461(3) Uani d . 1 . . N
C2A .56458(8) .2891(2) .15540(7) .0405(3) Uani d . 1 . . C
C4A .64991(8) .2894(2) .12023(7) .0416(4) Uani d . 1 . . C
C5A .62771(9) .4999(3) .12003(8) .0480(4) Uani d . 1 . . C
C6A .70500(9) .2223(3) .10212(7) .0427(4) Uani d . 1 . . C
C8A .78082(8) -.0529(3) .08402(7) .0434(4) Uani d . 1 . . C
C9A .80931(9) -.2478(3) .10414(8) .0522(4) Uani d . 1 . . C
C10A .86373(10) -.3329(3) .08697(9) .0608(5) Uani d . 1 . . C
C11A .89198(10) -.2252(4) .05074(8) .0612(5) Uani d . 1 . . C
C12A .86336(10) -.0308(4) .03175(8) .0609(5) Uani d . 1 . . C
C13A .80754(10) .0554(3) .04723(7) .0507(4) Uani d . 1 . . C
C14A .95183(12) -.3198(5) .03262(11) .0915(9) Uani d . 1 . . C
H14D .9644 -.4545 .0500 .137 Uiso calc R 1 . . H
H14E .9945 -.2321 .0454 .137 Uiso calc R 1 . . H
H14F .9344 -.3326 -.0090 .137 Uiso calc R 1 . . H
C15A .51220(8) .2426(3) .18397(7) .0427(4) Uani d . 1 . . C
C16A .46261(10) .3918(3) .18790(8) .0524(4) Uani d . 1 . . C
C17A .41542(11) .3463(4) .21708(9) .0632(5) Uani d . 1 . . C
C18A .41809(12) .1549(4) .24253(10) .0688(6) Uani d . 1 . . C
C19A .46700(12) .0060(4) .23851(10) .0718(6) Uani d . 1 . . C
C20A .51375(10) .0482(3) .20875(9) .0588(5) Uani d . 1 . . C
H6A .7332 .3311 .0859 .046 Uiso d . 1 . . H
H7A .6982 -.0700 .1141 .048 Uiso d . 1 . . H
H9A .7898 -.3257 .1320 .057 Uiso d . 1 . . H
H10A .8827 -.4897 .1033 .064 Uiso d . 1 . . H
H12A .8796 .0501 .0040 .064 Uiso d . 1 . . H
H13A .7865 .1914 .0316 .054 Uiso d . 1 . . H
H16A .4625 .5225 .1671 .055 Uiso d . 1 . . H
H17A .3792 .4513 .2207 .067 Uiso d . 1 . . H
H18A .3895 .1297 .2684 .076 Uiso d . 1 . . H
H19A .4711 -.1392 .2592 .079 Uiso d . 1 . . H
H20A .5552 -.0599 .2097 .064 Uiso d . 1 . . H

loop_
_atom_site_aniso_label
_atom_site_aniso_U_11
_atom_site_aniso_U_22
_atom_site_aniso_U_33
_atom_site_aniso_U_12
_atom_site_aniso_U_13
_atom_site_aniso_U_23
O1 .0498(7) .0391(7) .0635(7) -.0022(5) .0111(6) .0029(5)
N3 .0454(7) .0418(8) .0493(7) .0008(6) .0110(6) .0006(6)
N7 .0478(8) .0423(8) .0512(8) .0025(6) .0077(6) .0030(6)
O5 .0759(10) .0421(8) .1279(14) .0080(7) -.0030(9) .0145(9)
C2 .0454(8) .0388(9) .0453(8) .0000(7) .0184(7) .0021(7)
C4 .0448(9) .0413(9) .0501(9) .0027(7) .0136(7) .0026(7)
C5 .0495(9) .0448(10) .0650(11) .0030(8) .0119(8) .0069(8)
C6 .0471(9) .0437(10) .0485(9) .0021(7) .0140(7) .0041(7)
C8 .0466(9) .0515(10) .0419(8) -.0029(7) .0145(7) .0038(7)
C9 .0593(10) .0499(10) .0507(9) -.0033(9) .0158(8) .0005(8)
C10 .0688(12) .0664(13) .0497(10) -.0152(10) .0215(9) -.0089(9)
C11 .0538(11) .0927(16) .0504(10) -.0184(11) .0197(8) -.0088(10)
C12 .0463(10) .0906(16) .0669(12) .0029(10) .0209(9) -.0002(11)
C13 .0513(10) .0618(12) .0586(10) -.0003(9) .0213(8) -.0047(9)
C14 .0663(14) .153(3) .0730(14) -.0285(16) .0158(12) -.0309(17)
C15 .0433(8) .0471(9) .0408(8) -.0010(7) .0174(7) .0002(7)
C16 .0534(10) .0535(11) .0488(9) -.0080(8) .0149(8) .0028(8)
C17 .0530(10) .0726(14) .0547(10) -.0159(10) .0084(8) .0027(10)
C18 .0505(10) .0799(14) .0492(10) .0006(10) .0077(8) .0095(10)
C19 .0590(11) .0614(12) .0573(10) .0032(9) .0146(9) .0147(9)
C20 .0484(9) .0511(10) .0544(10) -.0038(8) .0149(8) .0050(8)
O1A .0560(7) .0365(6) .0704(7) .0010(5) .0386(6) -.0010(5)
N3A .0426(7) .0401(7) .0496(7) .0020(6) .0215(6) .0020(6)
O5A .0869(10) .0373(7) .1162(12) -.0080(7) .0692(9) -.0027(7)
N7A .0466(7) .0385(8) .0617(8) .0011(6) .0297(6) .0013(6)
C2A .0395(8) .0386(8) .0443(8) -.0003(7) .0162(6) .0006(7)
C4A .0414(8) .0377(8) .0495(8) -.0012(7) .0208(7) -.0019(7)
C5A .0507(9) .0397(9) .0634(10) -.0034(7) .0323(8) -.0051(8)
C6A .0428(8) .0382(9) .0507(9) -.0013(7) .0209(7) -.0030(7)
C8A .0381(8) .0436(9) .0495(8) .0025(7) .0170(7) -.0056(7)
C9A .0469(9) .0452(10) .0644(11) .0041(8) .0199(8) -.0021(8)
C10A .0489(10) .0573(12) .0694(12) .0128(9) .0126(9) -.0103(9)
C11A .0427(9) .0818(15) .0548(10) .0127(9) .0121(8) -.0186(10)
C12A .0551(10) .0808(14) .0539(10) .0039(10) .0280(9) -.0061(10)
C13A .0528(9) .0532(11) .0506(9) .0065(8) .0237(8) .0000(8)
C14A .0584(12) .129(2) .0864(16) .0292(14) .0256(11) -.0273(16)
C15A .0384(8) .0486(9) .0424(8) -.0008(7) .0161(6) .0007(7)
C16A .0543(10) .0563(11) .0530(9) .0098(8) .0269(8) .0094(8)
C17A .0606(11) .0735(14) .0685(12) .0131(10) .0389(10) .0090(10)
C18A .0704(13) .0771(15) .0763(13) -.0009(11) .0477(11) .0089(11)
C19A .0799(14) .0634(13) .0892(15) .0005(11) .0511(13) .0163(11)
C20A .0570(10) .0536(11) .0744(12) .0034(9) .0339(9) .0110(9)

loop_
_atom_type_symbol
_atom_type_description
_atom_type_scat_dispersion_real
_atom_type_scat_dispersion_imag
_atom_type_scat_source
C C .0181 .0091 'International Tables Vol C Tables 4.2.6.8 and 6.1.1.4'
H H .0000 .0000 'International Tables Vol C Tables 4.2.6.8 and 6.1.1.4'
N N .0311 .0180 'International Tables Vol C Tables 4.2.6.8 and 6.1.1.4'
O O .0492 .0322 'International Tables Vol C Tables 4.2.6.8 and 6.1.1.4'

loop_
_geom_angle_atom_site_label_1
_geom_angle_atom_site_label_2
_geom_angle_atom_site_label_3
_geom_angle
C2 O1 C5 105.04(13)
C2 N3 C4 104.90(14)
C6 N7 C8 125.39(14)
C6 N7 H7 116.36
C8 N7 H7 118.11
N3 C2 O1 115.49(14)
N3 C2 C15 127.97(16)
O1 C2 C15 116.52(14)
C6 C4 N3 125.73(16)
C6 C4 C5 124.79(16)
N3 C4 C5 109.47(14)
O5 C5 O1 120.59(17)
O5 C5 C4 134.31(17)
O1 C5 C4 105.10(14)
N7 C6 C4 124.25(16)
N7 C6 H6 115.20
C4 C6 H6 120.54
C13 C8 C9 119.76(17)
C13 C8 N7 122.15(17)
C9 C8 N7 118.09(16)
C10 C9 C8 119.20(18)
C10 C9 H9 119.87
C8 C9 H9 120.90
C11 C10 C9 122.2(2)
C11 C10 H10 122.88
C9 C10 H10 114.4
C10 C11 C12 117.40(18)
C10 C11 C14 121.3(2)
C12 C11 C14 121.3(2)
C11 C12 C13 121.56(19)
C11 C12 H12 123.0
C13 C12 H12 115.4
C8 C13 C12 119.83(19)
C8 C13 H13 119.95
C12 C13 H13 120.04
C11 C14 H14A 109.5
C11 C14 H14B 109.5
H14A C14 H14B 109.5
C11 C14 H14C 109.5
H14A C14 H14C 109.5
H14B C14 H14C 109.5
C16 C15 C20 119.82(16)
C16 C15 C2 120.87(16)
C20 C15 C2 119.31(15)
C17 C16 C15 119.71(18)
C17 C16 H16 119.43
C15 C16 H16 120.86
C16 C17 C18 120.53(18)
C16 C17 H17 120.7
C18 C17 H17 118.62
C19 C18 C17 119.81(17)
C19 C18 H18 119.3
C17 C18 H18 120.9
C18 C19 C20 120.56(18)
C18 C19 H19 119.89
C20 C19 H19 119.53
C19 C20 C15 119.56(17)
C19 C20 H20 122.21
C15 C20 H20 118.23
C2A O1A C5A 105.33(12)
C2A N3A C4A 104.89(13)
C6A N7A C8A 126.65(14)
C6A N7A H7A 116.86
C8A N7A H7A 116.47
N3A C2A O1A 115.29(13)
N3A C2A C15A 128.13(15)
O1A C2A C15A 116.50(13)
C6A C4A N3A 125.66(15)
C6A C4A C5A 124.88(15)
N3A C4A C5A 109.46(13)
O5A C5A O1A 120.56(15)
O5A C5A C4A 134.40(15)
O1A C5A C4A 105.02(13)
N7A C6A C4A 124.09(15)
N7A C6A H6A 116.70
C4A C6A H6A 119.19
C13A C8A C9A 119.56(15)
C13A C8A N7A 122.71(15)
C9A C8A N7A 117.73(15)
C10A C9A C8A 119.95(18)
C10A C9A H9A 121.08
C8A C9A H9A 118.97
C9A C10A C11A 121.28(18)
C9A C10A H10A 116.38
C11A C10A H10A 122.34
C12A C11A C10A 117.76(17)
C12A C11A C14A 121.6(2)
C10A C11A C14A 120.7(2)
C11A C12A C13A 121.96(18)
C11A C12A H12A 121.19
C13A C12A H12A 116.7
C8A C13A C12A 119.47(17)
C8A C13A H13A 120.20
C12A C13A H13A 120.32
C11A C14A H14D 109.5
C11A C14A H14E 109.5
H14D C14A H14E 109.5
C11A C14A H14F 109.5
H14D C14A H14F 109.5
H14E C14A H14F 109.5
C20A C15A C16A 120.00(15)
C20A C15A C2A 119.13(15)
C16A C15A C2A 120.85(15)
C17A C16A C15A 119.70(17)
C17A C16A H16A 124.90
C15A C16A H16A 115.31
C18A C17A C16A 120.14(18)
C18A C17A H17A 118.51
C16A C17A H17A 121.4
C17A C18A C19A 120.35(17)
C17A C18A H18A 119.8
C19A C18A H18A 119.3
C18A C19A C20A 120.16(19)
C18A C19A H19A 121.14
C20A C19A H19A 118.7
C19A C20A C15A 119.64(18)
C19A C20A H20A 119.90
C15A C20A H20A 119.97

loop_
_geom_bond_atom_site_label_1
_geom_bond_atom_site_label_2
_geom_bond_site_symmetry_2
_geom_bond_distance
_geom_bond_publ_flag
O1 C2 . 1.380(2) ?
O1 C5 . 1.396(2) ?
N3 C2 . 1.277(2) yes
N3 C4 . 1.400(2) yes
N7 C6 . 1.329(2) ?
N7 C8 . 1.417(2) yes
N7 H7 . .9512 ?
O5 C5 . 1.206(2) ?
C2 C15 . 1.457(2) ?
C4 C6 . 1.362(2) yes
C4 C5 . 1.418(3) ?
C6 H6 . 1.0301 ?
C8 C13 . 1.377(3) ?
C8 C9 . 1.391(3) ?
C9 C10 . 1.386(3) ?
C9 H9 . 1.0689 ?
C10 C11 . 1.382(3) ?
C10 H10 . 1.008 ?
C11 C12 . 1.386(3) ?
C11 C14 . 1.513(3) ?
C12 C13 . 1.391(3) ?
C12 H12 . .956 ?
C13 H13 . .946 ?
C14 H14A . .9600 ?
C14 H14B . .9600 ?
C14 H14C . .9600 ?
C15 C16 . 1.391(2) ?
C15 C20 . 1.392(2) ?
C16 C17 . 1.377(3) ?
C16 H16 . 1.0268 ?
C17 C18 . 1.382(3) ?
C17 H17 . .9494 ?
C18 C19 . 1.376(3) ?
C18 H18 . .9474 ?
C19 C20 . 1.383(2) ?
C19 H19 . 1.028 ?
C20 H20 . .9972 ?
O1A C2A . 1.383(2) ?
O1A C5A . 1.3947(19) ?
N3A C2A . 1.282(2) yes
N3A C4A . 1.402(2) yes
O5A C5A . 1.212(2) ?
N7A C6A . 1.322(2) ?
N7A C8A . 1.416(2) yes
N7A H7A . .9147 ?
C2A C15A . 1.462(2) ?
C4A C6A . 1.370(2) yes
C4A C5A . 1.423(2) ?
C6A H6A . 1.0529 ?
C8A C13A . 1.384(2) ?
C8A C9A . 1.390(2) ?
C9A C10A . 1.386(2) ?
C9A H9A . 1.0259 ?
C10A C11A . 1.389(3) ?
C10A H10A . 1.101 ?
C11A C12A . 1.382(3) ?
C11A C14A . 1.516(3) ?
C12A C13A . 1.389(2) ?
C12A H12A . .996 ?
C13A H13A . .9855 ?
C14A H14D . .9600 ?
C14A H14E . .9600 ?
C14A H14F . .9600 ?
C15A C20A . 1.389(3) ?
C15A C16A . 1.389(2) ?
C16A C17A . 1.385(2) ?
C16A H16A . .9851 ?
C17A C18A . 1.376(3) ?
C17A H17A . 1.0035 ?
C18A C19A . 1.379(3) ?
C18A H18A . .9974 ?
C19A C20A . 1.384(3) ?
C19A H19A . 1.054 ?
C20A H20A . 1.0595 ?

loop_
_geom_hbond_atom_site_label_D
_geom_hbond_atom_site_label_H
_geom_hbond_atom_site_label_A
_geom_hbond_site_symmetry_A
_geom_hbond_distance_DH
_geom_hbond_distance_HA
_geom_hbond_distance_DA
_geom_hbond_angle_DHA
N7 H7 O5 1_565 .95 1.91 2.822(2) 161
N7A H7A O5A 1_545 .92 1.98 2.809(2) 151

loop_
_geom_torsion_atom_site_label_1
_geom_torsion_atom_site_label_2
_geom_torsion_atom_site_label_3
_geom_torsion_atom_site_label_4
_geom_torsion
_geom_torsion_publ_flag
C4 N3 C2 O1 .18(19) ?
C4 N3 C2 C15 -177.98(16) ?
C5 O1 C2 N3 -.6(2) ?
C5 O1 C2 C15 177.81(14) ?
C2 N3 C4 C6 -178.72(17) ?
C2 N3 C4 C5 .29(19) ?
C2 O1 C5 O5 -178.5(2) ?
C2 O1 C5 C4 .68(19) ?
C6 C4 C5 O5 -2.6(4) ?
N3 C4 C5 O5 178.4(2) ?
C6 C4 C5 O1 178.40(16) ?
N3 C4 C5 O1 -.6(2) ?
C8 N7 C6 C4 -178.7(2) yes
N3 C4 C6 N7 2.1(3) ?
C5 C4 C6 N7 -176.73(18) ?
C6 N7 C8 C13 23.7(3) yes
C6 N7 C8 C9 -156.48(17) ?
C13 C8 C9 C10 .1(3) ?
N7 C8 C9 C10 -179.75(16) ?
C8 C9 C10 C11 -1.9(3) ?
C9 C10 C11 C12 1.7(3) ?
C9 C10 C11 C14 -178.5(2) ?
C10 C11 C12 C13 .2(3) ?
C14 C11 C12 C13 -179.6(2) ?
C9 C8 C13 C12 1.8(3) ?
N7 C8 C13 C12 -178.41(17) ?
C11 C12 C13 C8 -1.9(3) ?
N3 C2 C15 C16 -164.89(17) ?
O1 C2 C15 C16 17.0(2) ?
N3 C2 C15 C20 15.9(3) ?
O1 C2 C15 C20 -162.28(15) ?
C20 C15 C16 C17 .7(3) ?
C2 C15 C16 C17 -178.54(17) ?
C15 C16 C17 C18 .8(3) ?
C16 C17 C18 C19 -1.4(3) ?
C17 C18 C19 C20 .6(3) ?
C18 C19 C20 C15 .9(3) ?
C16 C15 C20 C19 -1.5(3) ?
C2 C15 C20 C19 177.73(16) ?
C4A N3A C2A O1A 1.05(18) ?
C4A N3A C2A C15A -175.35(15) ?
C5A O1A C2A N3A -.66(19) ?
C5A O1A C2A C15A 176.18(13) ?
C2A N3A C4A C6A 178.13(16) ?
C2A N3A C4A C5A -1.03(18) ?
C2A O1A C5A O5A 178.60(17) ?
C2A O1A C5A C4A -.05(18) ?
C6A C4A C5A O5A 3.1(3) ?
N3A C4A C5A O5A -177.7(2) ?
C6A C4A C5A O1A -178.51(15) ?
N3A C4A C5A O1A .66(19) ?
C8A N7A C6A C4A 180.0(2) yes
N3A C4A C6A N7A 1.5(3) ?
C5A C4A C6A N7A -179.45(17) ?
C6A N7A C8A C13A -20.9(3) yes
C6A N7A C8A C9A 159.59(17) ?
C13A C8A C9A C10A -.5(3) ?
N7A C8A C9A C10A 179.08(16) ?
C8A C9A C10A C11A 1.4(3) ?
C9A C10A C11A C12A -.7(3) ?
C9A C10A C11A C14A 179.63(18) ?
C10A C11A C12A C13A -.9(3) ?
C14A C11A C12A C13A 178.74(19) ?
C9A C8A C13A C12A -1.1(3) ?
N7A C8A C13A C12A 179.36(16) ?
C11A C12A C13A C8A 1.8(3) ?
N3A C2A C15A C20A 10.4(3) ?
O1A C2A C15A C20A -165.94(16) ?
N3A C2A C15A C16A -171.31(16) ?
O1A C2A C15A C16A 12.3(2) ?
C20A C15A C16A C17A .6(3) ?
C2A C15A C16A C17A -177.60(17) ?
C15A C16A C17A C18A .6(3) ?
C16A C17A C18A C19A -.9(3) ?
C17A C18A C19A C20A .0(4) ?
C18A C19A C20A C15A 1.3(3) ?
C16A C15A C20A C19A -1.6(3) ?
C2A C15A C20A C19A 176.70(19) ?

loop_
_cod_related_entry_id
_cod_related_entry_database
_cod_related_entry_code
1 ChemSpider 4520772
